data_4067774
loop_
_publ_author_name
'Kieltsch, Iris'
'Dubinina, Galyna G.'
'Hamacher, Claudia'
'Kaiser, Andr\'e'
'Torres-Nieto, Jorge'
'Hutchison, John M.'
'Klein, Axel'
'Budnikova, Yulia'
'Vicic, David A.'

_publ_section_title
;
 Magnitudes of Electron-Withdrawing Effects of the Trifluoromethyl Ligand
 in Organometallic Complexes of Copper and Nickel
;
_journal_issue 6
_journal_name_full Organometallics
_journal_page_first 1451
_journal_paper_doi 10.1021/om901122z
_journal_volume 29
_journal_year 2010
_chemical_absolute_configuration rm
_chemical_formula_sum 'C25 H28 F3 N3 Ni O2'
_chemical_formula_weight 518.21
_chemical_name_systematic
; 
 ? 
;
_space_group_IT_number 19
_symmetry_cell_setting orthorhombic
_symmetry_space_group_name_Hall 'P 2ac 2ab'
_symmetry_space_group_name_H-M 'P 21 21 21'
_atom_sites_solution_hydrogens geom
_atom_sites_solution_primary direct
_atom_sites_solution_secondary difmap
_audit_creation_method SHELXL-97
_cell_angle_alpha 90.00
_cell_angle_beta 90.00
_cell_angle_gamma 90.00
_cell_formula_units_Z 4
_cell_length_a 9.455(6)
_cell_length_b 10.986(7)
_cell_length_c 23.714(15)
_cell_measurement_reflns_used 6591
_cell_measurement_temperature 173(2)
_cell_measurement_theta_max 32.418
_cell_measurement_theta_min 1.7175
_cell_volume 2463(3)
_computing_structure_refinement 'SHELXL-97 (Sheldrick, 1997)'
_computing_structure_solution 'SHELXS-97 (Sheldrick, 1990)'
_diffrn_ambient_temperature 173(2)
_diffrn_measured_fraction_theta_full 0.969
_diffrn_measured_fraction_theta_max 0.969
_diffrn_radiation_monochromator graphite
_diffrn_radiation_source 'fine-focus sealed tube'
_diffrn_radiation_type MoK\a
_diffrn_radiation_wavelength 0.71075
_diffrn_reflns_av_R_equivalents 0.0681
_diffrn_reflns_av_sigmaI/netI 0.0728
_diffrn_reflns_limit_h_max 13
_diffrn_reflns_limit_h_min -13
_diffrn_reflns_limit_k_max 16
_diffrn_reflns_limit_k_min -15
_diffrn_reflns_limit_l_max 31
_diffrn_reflns_limit_l_min -35
_diffrn_reflns_number 32067
_diffrn_reflns_theta_full 32.58
_diffrn_reflns_theta_max 32.58
_diffrn_reflns_theta_min 1.72
_exptl_absorpt_coefficient_mu 0.837
_exptl_absorpt_correction_T_max 0.9210
_exptl_absorpt_correction_T_min 0.6995
_exptl_absorpt_correction_type multi-scan
_exptl_absorpt_process_details Rigaku
_exptl_crystal_colour red
_exptl_crystal_density_diffrn 1.397
_exptl_crystal_density_method 'not measured'
_exptl_crystal_description plate
_exptl_crystal_F_000 1080
_exptl_crystal_size_max 0.46
_exptl_crystal_size_mid 0.16
_exptl_crystal_size_min 0.10
_refine_diff_density_max 0.542
_refine_diff_density_min -0.547
_refine_diff_density_rms 0.079
_refine_ls_abs_structure_details 'Flack H D (1983), Acta Cryst. A39, 876-881'
_refine_ls_abs_structure_Flack 0.041(18)
_refine_ls_extinction_method none
_refine_ls_goodness_of_fit_ref 1.068
_refine_ls_hydrogen_treatment constr
_refine_ls_matrix_type full
_refine_ls_number_parameters 312
_refine_ls_number_reflns 8498
_refine_ls_number_restraints 0
_refine_ls_restrained_S_all 1.068
_refine_ls_R_factor_all 0.1055
_refine_ls_R_factor_gt 0.0646
_refine_ls_shift/su_max 0.001
_refine_ls_shift/su_mean 0.000
_refine_ls_structure_factor_coef Fsqd
_refine_ls_weighting_details 'calc w=1/[\s^2^(Fo^2^)+(0.0791P)^2^+0.1412P] where P=(Fo^2^+2Fc^2^)/3'
_refine_ls_weighting_scheme calc
_refine_ls_wR_factor_gt 0.1532
_refine_ls_wR_factor_ref 0.1731
_reflns_number_gt 5791
_reflns_number_total 8498
_reflns_threshold_expression >2sigma(I)
_cod_data_source_file om901122z_si_002.cif
_cod_data_source_block NiCF3
_cod_depositor_comments
;
The following automatic conversions were performed:
'_atom_site_symetry_multiplicity' tag replaced with
'_atom_site_symmetry_multiplicity'.

Automatic conversion script
Id: cif_correct_tags 1440 2010-10-19 06:21:57Z saulius 

The following automatic conversions were performed:

'_exptl_absorpt_correction_type' value 'Multi-scan' changed to
'multi-scan' according to
/home/saulius/struct/CIF-dictionaries/cif_core.dic dictionary named
'cif_core.dic' version 2.4.1 from 2010-06-29.

Automatic conversion script
Id: cif_fix_values 1715 2011-07-08 13:25:40Z adriana 
;
_cod_original_sg_symbol_H-M P212121
_cod_database_code 4067774

loop_
_symmetry_equiv_pos_as_xyz
'x, y, z'
'x+1/2, -y+1/2, -z'
'-x, y+1/2, -z+1/2'
'-x+1/2, -y, z+1/2'

loop_
_atom_site_label
_atom_site_type_symbol
_atom_site_fract_x
_atom_site_fract_y
_atom_site_fract_z
_atom_site_U_iso_or_equiv
_atom_site_adp_type
_atom_site_occupancy
_atom_site_symmetry_multiplicity
_atom_site_calc_flag
_atom_site_refinement_flags
Ni1 Ni -0.20332(5) -0.92209(4) -0.123212(18) 0.03315(12) Uani 1 1 d .
F1 F 0.0133(5) -0.7528(3) -0.12788(17) 0.1109(14) Uani 1 1 d .
F2 F -0.1573(4) -0.6966(3) -0.07649(16) 0.0890(11) Uani 1 1 d .
F3 F -0.1766(6) -0.6828(3) -0.16584(17) 0.127(2) Uani 1 1 d .
O1 O -0.4900(3) -0.8943(3) -0.25094(13) 0.0589(9) Uani 1 1 d .
O2 O 0.0357(3) -1.0973(2) -0.00524(11) 0.0438(6) Uani 1 1 d .
N1 N -0.3031(3) -1.0740(3) -0.11804(11) 0.0318(5) Uani 1 1 d .
N2 N -0.3018(3) -0.8955(3) -0.19239(12) 0.0405(7) Uani 1 1 d .
N3 N -0.0895(3) -0.9679(3) -0.05945(12) 0.0336(6) Uani 1 1 d .
C1 C -0.1185(4) -0.7513(3) -0.12418(18) 0.0432(8) Uani 1 1 d .
C2 C -0.2422(5) -0.8556(5) -0.24890(18) 0.0584(12) Uani 1 1 d .
H2A H -0.1829 -0.7809 -0.2444 0.070 Uiso 1 1 calc R
C3 C -0.3796(5) -0.8260(6) -0.2809(2) 0.0707(16) Uani 1 1 d .
H3A H -0.3995 -0.7375 -0.2799 0.085 Uiso 1 1 calc R
H3B H -0.3731 -0.8525 -0.3207 0.085 Uiso 1 1 calc R
C4 C -0.4331(4) -0.9245(4) -0.20017(15) 0.0415(8) Uani 1 1 d .
C5 C -0.1551(6) -0.9596(6) -0.2760(2) 0.0729(17) Uani 1 1 d .
H5A H -0.1325 -0.9336 -0.3154 0.087 Uiso 1 1 calc R
C6 C -0.0126(6) -0.9730(9) -0.2446(2) 0.095(2) Uani 1 1 d .
H6A H 0.0333 -0.8933 -0.2418 0.143 Uiso 1 1 calc R
H6B H 0.0487 -1.0291 -0.2654 0.143 Uiso 1 1 calc R
H6C H -0.0297 -1.0052 -0.2066 0.143 Uiso 1 1 calc R
C7 C -0.2359(7) -1.0846(6) -0.2803(2) 0.0802(17) Uani 1 1 d .
H7A H -0.1780 -1.1429 -0.3014 0.120 Uiso 1 1 calc R
H7B H -0.3260 -1.0723 -0.2999 0.120 Uiso 1 1 calc R
H7C H -0.2538 -1.1162 -0.2423 0.120 Uiso 1 1 calc R
C8 C -0.5185(4) -0.9947(4) -0.16185(16) 0.0387(8) Uani 1 1 d .
C9 C -0.6680(4) -0.9940(4) -0.16661(18) 0.0468(9) Uani 1 1 d .
H9A H -0.7127 -0.9418 -0.1931 0.056 Uiso 1 1 calc R
C10 C -0.7487(4) -1.0690(4) -0.13290(18) 0.0534(10) Uani 1 1 d .
H10A H -0.8489 -1.0673 -0.1353 0.064 Uiso 1 1 calc R
C11 C -0.6814(4) -1.1479(4) -0.09496(18) 0.0487(10) Uani 1 1 d .
H11A H -0.7372 -1.2000 -0.0720 0.058 Uiso 1 1 calc R
C12 C -0.5361(4) -1.1514(4) -0.09024(16) 0.0392(8) Uani 1 1 d .
H12A H -0.4932 -1.2061 -0.0643 0.047 Uiso 1 1 calc R
C13 C -0.4501(3) -1.0741(3) -0.12378(14) 0.0328(6) Uani 1 1 d .
C14 C -0.2347(4) -1.1828(3) -0.10877(14) 0.0336(7) Uani 1 1 d .
C15 C -0.2816(4) -1.2940(3) -0.13450(15) 0.0402(8) Uani 1 1 d .
H15A H -0.3645 -1.2936 -0.1572 0.048 Uiso 1 1 calc R
C16 C -0.2081(4) -1.4019(3) -0.12681(17) 0.0467(8) Uani 1 1 d .
H16A H -0.2409 -1.4740 -0.1446 0.056 Uiso 1 1 calc R
C17 C -0.0872(4) -1.4064(4) -0.09344(18) 0.0453(9) Uani 1 1 d .
H17A H -0.0384 -1.4811 -0.0881 0.054 Uiso 1 1 calc R
C18 C -0.0389(4) -1.3010(3) -0.06821(17) 0.0401(8) Uani 1 1 d .
H18A H 0.0432 -1.3042 -0.0452 0.048 Uiso 1 1 calc R
C19 C -0.1084(4) -1.1892(3) -0.07576(16) 0.0359(7) Uani 1 1 d .
C20 C -0.0569(3) -1.0803(3) -0.04791(13) 0.0307(6) Uani 1 1 d .
C21 C 0.0851(4) -0.9754(4) 0.0110(2) 0.0497(10) Uani 1 1 d .
H21A H 0.1792 -0.9579 -0.0054 0.060 Uiso 1 1 calc R
H21B H 0.0904 -0.9671 0.0525 0.060 Uiso 1 1 calc R
C22 C -0.0278(4) -0.8910(3) -0.01370(16) 0.0402(8) Uani 1 1 d .
H22A H 0.0183 -0.8175 -0.0305 0.048 Uiso 1 1 calc R
C23 C -0.1439(5) -0.8510(5) 0.0285(2) 0.0620(13) Uani 1 1 d .
H23A H -0.2190 -0.8081 0.0065 0.074 Uiso 1 1 calc R
C24 C -0.2137(6) -0.9579(6) 0.0588(2) 0.0828(18) Uani 1 1 d .
H24A H -0.2889 -0.9275 0.0835 0.124 Uiso 1 1 calc R
H24B H -0.1429 -1.0010 0.0814 0.124 Uiso 1 1 calc R
H24C H -0.2542 -1.0138 0.0309 0.124 Uiso 1 1 calc R
C25 C -0.0822(7) -0.7587(7) 0.0712(3) 0.095(2) Uani 1 1 d .
H25A H -0.0370 -0.6916 0.0507 0.142 Uiso 1 1 calc R
H25B H -0.0119 -0.7994 0.0950 0.142 Uiso 1 1 calc R
H25C H -0.1585 -0.7265 0.0949 0.142 Uiso 1 1 calc R

loop_
_atom_site_aniso_label
_atom_site_aniso_U_11
_atom_site_aniso_U_22
_atom_site_aniso_U_33
_atom_site_aniso_U_23
_atom_site_aniso_U_13
_atom_site_aniso_U_12
Ni1 0.0352(2) 0.02973(19) 0.0345(2) 0.00361(18) -0.00292(19) -0.00200(19)
F1 0.146(4) 0.087(2) 0.100(3) 0.004(2) 0.024(3) -0.058(3)
F2 0.116(3) 0.0478(16) 0.103(3) -0.0043(17) -0.015(2) -0.0026(16)
F3 0.225(6) 0.053(2) 0.103(3) 0.0210(18) -0.056(4) -0.016(3)
O1 0.0429(15) 0.087(2) 0.0471(15) 0.0230(16) -0.0090(13) 0.0054(16)
O2 0.0428(13) 0.0433(15) 0.0454(14) 0.0038(12) -0.0122(11) 0.0006(12)
N1 0.0296(11) 0.0325(12) 0.0332(12) 0.0011(12) -0.0008(11) 0.0014(12)
N2 0.0380(14) 0.0439(17) 0.0397(14) 0.0127(12) -0.0013(14) 0.0004(14)
N3 0.0338(14) 0.0350(14) 0.0319(14) -0.0029(11) 0.0002(11) -0.0037(11)
C1 0.056(2) 0.0369(17) 0.0372(18) 0.0039(17) -0.0131(19) 0.0051(16)
C2 0.046(2) 0.083(3) 0.046(2) 0.029(2) -0.0033(18) -0.001(2)
C3 0.053(3) 0.099(4) 0.060(3) 0.040(3) -0.011(2) 0.002(3)
C4 0.0353(17) 0.050(2) 0.0389(17) 0.0068(18) -0.0022(14) 0.0078(18)
C5 0.061(3) 0.118(5) 0.040(2) 0.015(3) 0.012(2) 0.015(3)
C6 0.052(3) 0.179(8) 0.054(3) 0.002(4) 0.002(2) 0.029(4)
C7 0.090(4) 0.095(4) 0.056(3) -0.005(3) 0.016(3) 0.021(4)
C8 0.0330(17) 0.0445(19) 0.0386(18) -0.0026(15) -0.0011(14) 0.0056(16)
C9 0.0318(18) 0.059(2) 0.050(2) -0.0044(19) -0.0008(15) 0.0066(17)
C10 0.0317(16) 0.070(3) 0.058(2) -0.002(2) 0.0024(16) -0.0023(18)
C11 0.036(2) 0.063(3) 0.047(2) -0.0052(18) 0.0065(16) -0.0061(18)
C12 0.0353(18) 0.0442(19) 0.0381(18) -0.0018(15) 0.0046(15) -0.0038(15)
C13 0.0315(14) 0.0376(15) 0.0293(14) -0.0047(17) 0.0000(13) -0.0014(13)
C14 0.0355(17) 0.0336(16) 0.0317(16) 0.0011(12) 0.0033(12) -0.0014(13)
C15 0.0384(18) 0.0391(17) 0.0431(19) -0.0102(14) 0.0008(16) -0.0093(15)
C16 0.052(2) 0.0329(17) 0.056(2) -0.0110(16) 0.010(2) -0.0042(16)
C17 0.0392(18) 0.0348(19) 0.062(2) 0.0000(17) 0.0104(17) 0.0033(16)
C18 0.0324(17) 0.0388(18) 0.049(2) 0.0081(16) 0.0015(16) 0.0020(14)
C19 0.0343(17) 0.0353(17) 0.0382(18) 0.0029(14) 0.0037(15) -0.0016(14)
C20 0.0279(14) 0.0344(15) 0.0298(14) 0.0017(14) -0.0025(11) 0.0015(14)
C21 0.042(2) 0.051(2) 0.056(2) -0.0040(19) -0.0145(18) -0.0068(17)
C22 0.0415(18) 0.0379(18) 0.0411(19) -0.0076(15) -0.0063(15) -0.0044(15)
C23 0.052(2) 0.077(3) 0.057(3) -0.031(2) -0.004(2) 0.008(2)
C24 0.071(3) 0.115(5) 0.062(3) -0.025(3) 0.028(3) -0.023(4)
C25 0.102(5) 0.098(5) 0.084(4) -0.058(4) -0.013(4) 0.003(4)

loop_
_atom_type_symbol
_atom_type_description
_atom_type_scat_dispersion_real
_atom_type_scat_dispersion_imag
_atom_type_scat_source
C C 0.0033 0.0016 'International Tables Vol C Tables 4.2.6.8 and 6.1.1.4'
H H 0.0000 0.0000 'International Tables Vol C Tables 4.2.6.8 and 6.1.1.4'
F F 0.0171 0.0103 'International Tables Vol C Tables 4.2.6.8 and 6.1.1.4'
N N 0.0061 0.0033 'International Tables Vol C Tables 4.2.6.8 and 6.1.1.4'
Ni Ni 0.3393 1.1124 'International Tables Vol C Tables 4.2.6.8 and 6.1.1.4'
O O 0.0106 0.0060 'International Tables Vol C Tables 4.2.6.8 and 6.1.1.4'

loop_
_geom_angle_atom_site_label_1
_geom_angle_atom_site_label_2
_geom_angle_atom_site_label_3
_geom_angle
N2 Ni1 N1 87.03(12)
N2 Ni1 N3 171.46(13)
N1 Ni1 N3 89.85(12)
N2 Ni1 C1 92.37(14)
N1 Ni1 C1 172.99(15)
N3 Ni1 C1 91.68(14)
C4 O1 C3 105.8(3)
C20 O2 C21 106.0(3)
C14 N1 C13 118.9(3)
C14 N1 Ni1 122.3(2)
C13 N1 Ni1 118.9(2)
C4 N2 C2 107.5(3)
C4 N2 Ni1 123.5(3)
C2 N2 Ni1 128.4(3)
C20 N3 C22 106.9(3)
C20 N3 Ni1 123.1(2)
C22 N3 Ni1 129.9(2)
F1 C1 F2 109.9(4)
F1 C1 F3 111.1(5)
F2 C1 F3 104.8(4)
F1 C1 Ni1 112.4(3)
F2 C1 Ni1 107.3(3)
F3 C1 Ni1 111.0(3)
N2 C2 C3 100.6(3)
N2 C2 C5 110.5(4)
C3 C2 C5 113.6(5)
N2 C2 H2A 110.6
C3 C2 H2A 110.6
C5 C2 H2A 110.6
O1 C3 C2 104.6(3)
O1 C3 H3A 110.8
C2 C3 H3A 110.8
O1 C3 H3B 110.8
C2 C3 H3B 110.8
H3A C3 H3B 108.9
N2 C4 O1 116.4(3)
N2 C4 C8 125.4(3)
O1 C4 C8 117.9(3)
C6 C5 C2 109.6(5)
C6 C5 C7 111.7(6)
C2 C5 C7 114.4(4)
C6 C5 H5A 106.9
C2 C5 H5A 106.9
C7 C5 H5A 106.9
C5 C6 H6A 109.5
C5 C6 H6B 109.5
H6A C6 H6B 109.5
C5 C6 H6C 109.5
H6A C6 H6C 109.5
H6B C6 H6C 109.5
C5 C7 H7A 109.5
C5 C7 H7B 109.5
H7A C7 H7B 109.5
C5 C7 H7C 109.5
H7A C7 H7C 109.5
H7B C7 H7C 109.5
C13 C8 C9 120.7(4)
C13 C8 C4 118.5(3)
C9 C8 C4 120.4(4)
C10 C9 C8 120.1(4)
C10 C9 H9A 119.9
C8 C9 H9A 119.9
C9 C10 C11 119.4(4)
C9 C10 H10A 120.3
C11 C10 H10A 120.3
C12 C11 C10 121.4(4)
C12 C11 H11A 119.3
C10 C11 H11A 119.3
C11 C12 C13 120.6(4)
C11 C12 H12A 119.7
C13 C12 H12A 119.7
N1 C13 C8 121.2(3)
N1 C13 C12 121.1(3)
C8 C13 C12 117.7(3)
N1 C14 C19 121.5(3)
N1 C14 C15 121.7(3)
C19 C14 C15 116.6(3)
C16 C15 C14 121.1(4)
C16 C15 H15A 119.4
C14 C15 H15A 119.4
C15 C16 C17 121.2(3)
C15 C16 H16A 119.4
C17 C16 H16A 119.4
C18 C17 C16 119.2(3)
C18 C17 H17A 120.4
C16 C17 H17A 120.4
C17 C18 C19 121.6(4)
C17 C18 H18A 119.2
C19 C18 H18A 119.2
C18 C19 C14 120.3(3)
C18 C19 C20 120.4(3)
C14 C19 C20 119.2(3)
N3 C20 O2 116.2(3)
N3 C20 C19 127.4(3)
O2 C20 C19 116.4(3)
O2 C21 C22 103.3(3)
O2 C21 H21A 111.1
C22 C21 H21A 111.1
O2 C21 H21B 111.1
C22 C21 H21B 111.1
H21A C21 H21B 109.1
N3 C22 C21 102.0(3)
N3 C22 C23 110.7(3)
C21 C22 C23 114.8(4)
N3 C22 H22A 109.7
C21 C22 H22A 109.7
C23 C22 H22A 109.7
C24 C23 C25 111.1(5)
C24 C23 C22 113.1(4)
C25 C23 C22 110.0(4)
C24 C23 H23A 107.5
C25 C23 H23A 107.5
C22 C23 H23A 107.5
C23 C24 H24A 109.5
C23 C24 H24B 109.5
H24A C24 H24B 109.5
C23 C24 H24C 109.5
H24A C24 H24C 109.5
H24B C24 H24C 109.5
C23 C25 H25A 109.5
C23 C25 H25B 109.5
H25A C25 H25B 109.5
C23 C25 H25C 109.5
H25A C25 H25C 109.5
H25B C25 H25C 109.5

loop_
_geom_bond_atom_site_label_1
_geom_bond_atom_site_label_2
_geom_bond_distance
Ni1 N2 1.909(3)
Ni1 N1 1.921(3)
Ni1 N3 1.923(3)
Ni1 C1 2.040(4)
F1 C1 1.249(6)
F2 C1 1.332(5)
F3 C1 1.358(5)
O1 C4 1.360(4)
O1 C3 1.469(6)
O2 C20 1.351(4)
O2 C21 1.469(5)
N1 C14 1.377(4)
N1 C13 1.397(4)
N2 C4 1.295(5)
N2 C2 1.518(5)
N3 C20 1.302(5)
N3 C22 1.494(4)
C2 C3 1.540(6)
C2 C5 1.547(8)
C2 H2A 1.0000
C3 H3A 0.9900
C3 H3B 0.9900
C4 C8 1.440(5)
C5 C6 1.546(8)
C5 C7 1.574(9)
C5 H5A 1.0000
C6 H6A 0.9800
C6 H6B 0.9800
C6 H6C 0.9800
C7 H7A 0.9800
C7 H7B 0.9800
C7 H7C 0.9800
C8 C13 1.412(5)
C8 C9 1.419(5)
C9 C10 1.378(6)
C9 H9A 0.9500
C10 C11 1.402(6)
C10 H10A 0.9500
C11 C12 1.379(5)
C11 H11A 0.9500
C12 C13 1.420(5)
C12 H12A 0.9500
C14 C19 1.430(5)
C14 C15 1.436(5)
C15 C16 1.386(5)
C15 H15A 0.9500
C16 C17 1.391(6)
C16 H16A 0.9500
C17 C18 1.381(6)
C17 H17A 0.9500
C18 C19 1.403(5)
C18 H18A 0.9500
C19 C20 1.451(5)
C21 C22 1.530(6)
C21 H21A 0.9900
C21 H21B 0.9900
C22 C23 1.549(6)
C22 H22A 1.0000
C23 C24 1.527(8)
C23 C25 1.547(7)
C23 H23A 1.0000
C24 H24A 0.9800
C24 H24B 0.9800
C24 H24C 0.9800
C25 H25A 0.9800
C25 H25B 0.9800
C25 H25C 0.9800
